data_4002638
loop_
_publ_author_name
'Hoffmann, R.D.'
'Jeitschko, W.'
'Boonk, L.'

_publ_section_title
;
 Structural, chemical, and physical properties of rare-earth metal rhodium
 carbides Ln Rh C2 (Ln= La, Ce, Pr, Nd, Sm)
;
_journal_name_full 'Chemistry of Materials (1,1989-)'
_journal_page_first 580
_journal_page_last 586
_journal_volume 1
_journal_year 1989
_chemical_formula_sum 'C2 Ce Rh'
_chemical_name_systematic 'Ce Rh C2'
_space_group_IT_number 78
_symmetry_space_group_name_Hall 'P 4cw'
_symmetry_space_group_name_H-M 'P 43'
_cell_angle_alpha 90
_cell_angle_beta 90
_cell_angle_gamma 90
_cell_formula_units_Z 4
_cell_length_a 3.9245
_cell_length_b 3.9245
_cell_length_c 15.26
_cell_volume 235.030
_citation_journal_id_ASTM CMATEX
_cod_data_source_file Hoffmann_CMATEX_1989_578.cif
_cod_data_source_block C2Ce1Rh1
_cod_original_cell_volume 235.03
_cod_original_formula_sum 'C2 Ce1 Rh1'
_cod_database_code 4002638

loop_
_symmetry_equiv_pos_as_xyz
x,y,z
-y,x,z+3/4
-x,-y,z+1/2
y,-x,z+1/4

loop_
_atom_site_label
_atom_site_type_symbol
_atom_site_fract_x
_atom_site_fract_y
_atom_site_fract_z
_atom_site_occupancy
_atom_site_U_iso_or_equiv
Rh1 Rh 0.148 0.1533 0.594 1 0.0
C1 C 0.145 0.165 0.4605 1 0.0
C2 C 0.15 0.647 0.637 1 0.0
Ce1 Ce 0.3485 0.3517 0 1 0.0
